data_4327574
loop_
_publ_author_name
'Joel T. Mague'
'Jamin L. Krinsky'

_publ_section_title
;
 Synthetic and Structural Studies of the Coordination Behavior of
 2-Pyridylbis(diphenylphosphino)methane
;
_journal_name_full 'Inorganic Chemistry'
_journal_page_first 1962
_journal_page_last 1971
_journal_paper_doi 10.1021/ic001266+
_journal_volume 40
_journal_year 2001
_chemical_formula_moiety '((C H3 O) (C6 H5)2 P) ((C6 H5)2 P (C H2 C5 H4 N)) Cl2 Ni'
_chemical_formula_sum 'C31 H29 Cl2 N Ni O P2'
_chemical_formula_weight 623.10
_chemical_name_systematic
; 
Dichloro(methoxydiphenylphosphine)(2-pyridylmethyldiphenylphosphine)nickel(II)
;
_space_group_IT_number 9
_symmetry_cell_setting monoclinic
_symmetry_space_group_name_Hall 'C -2yc'
_symmetry_space_group_name_H-M 'C 1 c 1'
_atom_sites_solution_hydrogens geom
_atom_sites_solution_primary direct
_atom_sites_solution_secondary difmap
_audit_creation_method SHELXL-97
_cell_angle_alpha 90.00
_cell_angle_beta 105.390(9)
_cell_angle_gamma 90.00
_cell_formula_units_Z 4
_cell_length_a 14.9925(14)
_cell_length_b 11.4067(12)
_cell_length_c 17.417(2)
_cell_measurement_reflns_used 25
_cell_measurement_temperature 293(2)
_cell_measurement_theta_max 19.18
_cell_measurement_theta_min 13.50
_cell_volume 2871.8(5)
_computing_cell_refinement 'CAD-4 Software (Enraf-Nonius, 1989)'
_computing_data_collection 'CAD-4 Software (Enraf-Nonius, 1989)'
_computing_data_reduction 'XCAD4 (Harms & Wocadlo, 1987)'
_computing_molecular_graphics 'SHELXTL (Bruker AXS, 1997)'
_computing_publication_material 'SHELXTL (Bruker AXS, 1997)'
_computing_structure_refinement 'SHELXL-97 (Sheldrick, 1997)'
_computing_structure_solution 'SHELXS-97 (Sheldrick, 1990)'
_diffrn_ambient_temperature 293(2)
_diffrn_measured_fraction_theta_full 0.999
_diffrn_measured_fraction_theta_max 0.999
_diffrn_measurement_device_type 'Enraf-Nonius CAD-4'
_diffrn_measurement_method '\q/2\q scans'
_diffrn_radiation_monochromator graphite
_diffrn_radiation_source 'fine-focus sealed tube'
_diffrn_radiation_type MoK\a
_diffrn_radiation_wavelength 0.71073
_diffrn_reflns_av_R_equivalents 0.0000
_diffrn_reflns_av_sigmaI/netI 0.0467
_diffrn_reflns_limit_h_max 17
_diffrn_reflns_limit_h_min 0
_diffrn_reflns_limit_k_max 13
_diffrn_reflns_limit_k_min 0
_diffrn_reflns_limit_l_max 20
_diffrn_reflns_limit_l_min -20
_diffrn_reflns_number 2667
_diffrn_reflns_theta_full 25.10
_diffrn_reflns_theta_max 25.10
_diffrn_reflns_theta_min 2.27
_diffrn_standards_decay_% 3.5
_diffrn_standards_interval_time 120
_diffrn_standards_number 2
_exptl_absorpt_coefficient_mu 0.999
_exptl_absorpt_correction_T_max 0.4621
_exptl_absorpt_correction_T_min 0.2555
_exptl_absorpt_correction_type empirical
_exptl_absorpt_process_details '\y scan (North, et al., 1968)'
_exptl_crystal_colour 'Dark brown'
_exptl_crystal_density_diffrn 1.441
_exptl_crystal_description Plate
_exptl_crystal_F_000 1288
_exptl_crystal_size_max 0.46
_exptl_crystal_size_mid 0.23
_exptl_crystal_size_min 0.13
_refine_diff_density_max 0.633
_refine_diff_density_min -0.498
_refine_diff_density_rms 0.077
_refine_ls_abs_structure_details 'Flack H D (1983), Acta Cryst. A39, 876-881'
_refine_ls_abs_structure_Flack -0.01(2)
_refine_ls_extinction_method none
_refine_ls_goodness_of_fit_ref 1.118
_refine_ls_hydrogen_treatment mixed
_refine_ls_matrix_type full
_refine_ls_number_parameters 344
_refine_ls_number_reflns 2667
_refine_ls_number_restraints 2
_refine_ls_restrained_S_all 1.117
_refine_ls_R_factor_all 0.0675
_refine_ls_R_factor_gt 0.0375
_refine_ls_shift/su_max 0.006
_refine_ls_shift/su_mean 0.000
_refine_ls_structure_factor_coef Fsqd
_refine_ls_weighting_details 'calc w=1/[\s^2^(Fo^2^)+(0.0627P)^2^+0.0000P] where P=(Fo^2^+2Fc^2^)/3'
_refine_ls_weighting_scheme calc
_refine_ls_wR_factor_gt 0.0935
_refine_ls_wR_factor_ref 0.1040
_reflns_number_gt 2183
_reflns_number_total 2667
_reflns_threshold_expression >2sigma(I)
_cod_data_source_file ic0012662B_08.cif
_cod_data_source_block 12
_cod_database_code 4327574

loop_
_symmetry_equiv_pos_as_xyz
'x, y, z'
'x, -y, z+1/2'
'x+1/2, y+1/2, z'
'x+1/2, -y+1/2, z+1/2'

loop_
_atom_site_label
_atom_site_type_symbol
_atom_site_fract_x
_atom_site_fract_y
_atom_site_fract_z
_atom_site_U_iso_or_equiv
_atom_site_adp_type
_atom_site_occupancy
_atom_site_symmetry_multiplicity
_atom_site_calc_flag
_atom_site_refinement_flags
Ni Ni 0.75381(4) 0.03766(7) 0.79256(4) 0.0372(2) Uani 1 1 d .
Cl1 Cl 0.73383(15) 0.22666(16) 0.72239(12) 0.0592(5) Uani 1 1 d .
Cl2 Cl 0.83761(12) 0.05773(18) 0.92123(10) 0.0542(5) Uani 1 1 d .
P1 P 0.68972(11) -0.09194(14) 0.70485(10) 0.0366(4) Uani 1 1 d .
P2 P 0.63208(11) 0.06345(15) 0.83333(10) 0.0374(4) Uani 1 1 d .
O O 0.5373(3) 0.0771(4) 0.7655(3) 0.0470(11) Uani 1 1 d .
N N 0.8630(4) 0.0036(5) 0.7500(3) 0.0393(12) Uani 1 1 d .
C1 C 0.5697(4) -0.1048(6) 0.6514(3) 0.0397(14) Uani 1 1 d .
C2 C 0.5143(5) -0.1896(7) 0.6713(5) 0.0522(18) Uani 1 1 d .
H2 H 0.5405 -0.2451 0.7097 0.063 Uiso 1 1 calc R
C3 C 0.4193(6) -0.1935(8) 0.6346(6) 0.071(2) Uani 1 1 d .
H3 H 0.3821 -0.2507 0.6484 0.085 Uiso 1 1 calc R
C4 C 0.3828(6) -0.1120(9) 0.5787(5) 0.069(2) Uani 1 1 d .
H4 H 0.3196 -0.1136 0.5544 0.083 Uiso 1 1 calc R
C5 C 0.4357(5) -0.0272(8) 0.5568(5) 0.060(2) Uani 1 1 d .
H5 H 0.4090 0.0274 0.5177 0.072 Uiso 1 1 calc R
C6 C 0.5292(5) -0.0241(6) 0.5936(4) 0.0494(16) Uani 1 1 d .
H6 H 0.5657 0.0334 0.5792 0.059 Uiso 1 1 calc R
C7 C 0.7281(5) -0.2400(6) 0.7351(4) 0.0427(15) Uani 1 1 d .
C8 C 0.7168(5) -0.3300(7) 0.6790(5) 0.0569(19) Uani 1 1 d .
H8 H 0.6901 -0.3144 0.6255 0.068 Uiso 1 1 calc R
C9 C 0.7454(6) -0.4424(7) 0.7032(7) 0.074(3) Uani 1 1 d .
H9 H 0.7382 -0.5026 0.6660 0.088 Uiso 1 1 calc R
C10 C 0.7848(6) -0.4650(7) 0.7833(7) 0.072(3) Uani 1 1 d .
H10 H 0.8030 -0.5408 0.8001 0.086 Uiso 1 1 calc R
C11 C 0.7968(7) -0.3776(8) 0.8363(6) 0.075(3) Uani 1 1 d .
H11 H 0.8245 -0.3934 0.8897 0.089 Uiso 1 1 calc R
C12 C 0.7690(5) -0.2648(6) 0.8136(4) 0.0505(18) Uani 1 1 d .
H12 H 0.7781 -0.2055 0.8515 0.061 Uiso 1 1 calc R
C13 C 0.7494(5) -0.0529(7) 0.6297(4) 0.0449(15) Uani 1 1 d .
H13A H 0.7448 -0.1162 0.5916 0.054 Uiso 1 1 calc R
H13B H 0.7225 0.0172 0.6013 0.054 Uiso 1 1 calc R
C14 C 0.8492(5) -0.0317(6) 0.6738(4) 0.0407(15) Uani 1 1 d .
C15 C 0.9195(5) -0.0479(7) 0.6382(4) 0.0539(18) Uani 1 1 d .
H15 H 0.9071 -0.0734 0.5857 0.065 Uiso 1 1 calc R
C16 C 1.0098(6) -0.0257(8) 0.6821(5) 0.0584(19) Uani 1 1 d .
H16 H 1.0589 -0.0359 0.6594 0.070 Uiso 1 1 calc R
C17 C 1.0253(5) 0.0115(7) 0.7592(5) 0.0550(18) Uani 1 1 d .
H17 H 1.0850 0.0280 0.7897 0.066 Uiso 1 1 calc R
C18 C 0.9511(5) 0.0241(6) 0.7908(4) 0.0447(16) Uani 1 1 d .
H18 H 0.9625 0.0483 0.8436 0.054 Uiso 1 1 calc R
C19 C 0.5990(5) -0.0616(6) 0.8857(4) 0.0423(15) Uani 1 1 d .
C20 C 0.6627(5) -0.1137(6) 0.9502(4) 0.0475(16) Uani 1 1 d .
H20 H 0.7232 -0.0861 0.9666 0.057 Uiso 1 1 calc R
C21 C 0.6352(6) -0.2057(7) 0.9890(5) 0.060(2) Uani 1 1 d .
H21 H 0.6768 -0.2397 1.0326 0.072 Uiso 1 1 calc R
C22 C 0.5456(7) -0.2484(7) 0.9637(6) 0.067(2) Uani 1 1 d .
H22 H 0.5274 -0.3102 0.9909 0.081 Uiso 1 1 calc R
C23 C 0.4840(6) -0.2006(7) 0.8992(7) 0.072(3) Uani 1 1 d .
H23 H 0.4245 -0.2312 0.8817 0.087 Uiso 1 1 calc R
C24 C 0.5100(5) -0.1075(7) 0.8603(5) 0.0563(19) Uani 1 1 d .
H24 H 0.4678 -0.0747 0.8165 0.068 Uiso 1 1 calc R
C25 C 0.6287(5) 0.1913(6) 0.8968(4) 0.0444(15) Uani 1 1 d .
C26 C 0.6896(5) 0.2830(6) 0.9062(5) 0.0545(18) Uani 1 1 d .
H26 H 0.7411 0.2775 0.8862 0.065 Uiso 1 1 calc R
C27 C 0.6751(7) 0.3826(7) 0.9449(5) 0.067(2) Uani 1 1 d .
H27 H 0.7169 0.4444 0.9512 0.080 Uiso 1 1 calc R
C28 C 0.5998(7) 0.3920(7) 0.9740(5) 0.064(2) Uani 1 1 d .
H28 H 0.5898 0.4607 0.9992 0.077 Uiso 1 1 calc R
C29 C 0.5382(7) 0.3007(8) 0.9665(5) 0.066(2) Uani 1 1 d .
H29 H 0.4870 0.3069 0.9869 0.080 Uiso 1 1 calc R
C30 C 0.5533(5) 0.2011(7) 0.9287(5) 0.0550(18) Uani 1 1 d .
H30 H 0.5124 0.1386 0.9242 0.066 Uiso 1 1 calc R
C31 C 0.5052(6) 0.1853(7) 0.7259(5) 0.063(2) Uani 1 1 d .
H31A H 0.4887 0.2383 0.7627 0.075 Uiso 1 1 calc R
H31B H 0.4520 0.1706 0.6822 0.075 Uiso 1 1 calc R
H31C H 0.5534 0.2196 0.7063 0.075 Uiso 1 1 calc R

loop_
_atom_site_aniso_label
_atom_site_aniso_U_11
_atom_site_aniso_U_22
_atom_site_aniso_U_33
_atom_site_aniso_U_23
_atom_site_aniso_U_13
_atom_site_aniso_U_12
Ni 0.0310(4) 0.0379(4) 0.0419(4) -0.0033(4) 0.0084(3) -0.0072(4)
Cl1 0.0701(12) 0.0395(9) 0.0759(13) 0.0077(9) 0.0332(10) -0.0044(9)
Cl2 0.0417(9) 0.0763(12) 0.0417(8) -0.0023(8) 0.0056(7) -0.0161(8)
P1 0.0311(8) 0.0390(9) 0.0375(8) 0.0004(7) 0.0051(6) -0.0058(7)
P2 0.0326(9) 0.0365(9) 0.0441(9) -0.0026(7) 0.0115(7) -0.0030(7)
O 0.039(3) 0.043(3) 0.054(3) -0.002(2) 0.004(2) 0.000(2)
N 0.030(3) 0.037(3) 0.050(3) 0.001(2) 0.008(2) -0.006(2)
C1 0.034(3) 0.047(4) 0.035(3) -0.003(3) 0.005(3) -0.002(3)
C2 0.040(4) 0.051(4) 0.067(5) 0.010(4) 0.016(3) -0.005(3)
C3 0.046(5) 0.074(6) 0.094(6) 0.006(5) 0.023(5) -0.020(4)
C4 0.033(4) 0.090(6) 0.079(6) -0.008(5) 0.004(4) -0.004(4)
C5 0.038(4) 0.078(6) 0.055(4) 0.000(4) -0.001(3) 0.001(4)
C6 0.038(4) 0.054(4) 0.055(4) 0.004(3) 0.010(3) 0.000(3)
C7 0.033(3) 0.043(4) 0.051(4) 0.001(3) 0.008(3) -0.003(3)
C8 0.049(4) 0.043(4) 0.070(5) -0.018(4) 0.001(4) -0.001(3)
C9 0.049(5) 0.050(5) 0.124(9) -0.032(5) 0.027(5) -0.007(4)
C10 0.039(4) 0.042(4) 0.129(9) 0.006(5) 0.012(5) 0.001(3)
C11 0.067(5) 0.056(5) 0.090(7) 0.029(5) 0.003(5) 0.003(4)
C12 0.054(5) 0.041(4) 0.055(4) 0.006(3) 0.012(4) 0.002(3)
C13 0.032(3) 0.063(4) 0.038(3) 0.002(3) 0.006(3) -0.007(3)
C14 0.039(4) 0.038(3) 0.044(3) 0.007(3) 0.010(3) 0.002(3)
C15 0.044(4) 0.075(5) 0.046(4) 0.005(4) 0.018(3) -0.001(4)
C16 0.044(4) 0.075(5) 0.059(4) 0.005(4) 0.019(3) -0.006(4)
C17 0.031(4) 0.072(5) 0.060(4) -0.001(4) 0.009(3) -0.005(3)
C18 0.037(4) 0.049(4) 0.046(4) -0.001(3) 0.006(3) -0.009(3)
C19 0.041(4) 0.038(3) 0.050(4) -0.005(3) 0.015(3) -0.006(3)
C20 0.046(4) 0.045(4) 0.054(4) -0.007(3) 0.017(3) -0.006(3)
C21 0.067(5) 0.049(4) 0.070(5) 0.007(4) 0.026(4) -0.001(4)
C22 0.085(7) 0.046(4) 0.086(6) 0.000(4) 0.048(6) -0.013(4)
C23 0.057(5) 0.049(5) 0.117(8) 0.001(5) 0.034(5) -0.023(4)
C24 0.042(4) 0.058(5) 0.068(5) 0.001(4) 0.011(4) -0.004(4)
C25 0.051(4) 0.036(3) 0.047(4) -0.003(3) 0.013(3) 0.001(3)
C26 0.056(4) 0.045(4) 0.065(5) -0.010(3) 0.021(4) -0.014(3)
C27 0.090(7) 0.047(4) 0.060(5) -0.012(4) 0.014(5) -0.015(4)
C28 0.098(7) 0.049(5) 0.046(4) -0.004(3) 0.020(4) 0.016(5)
C29 0.075(6) 0.069(6) 0.061(5) -0.005(4) 0.027(4) 0.016(5)
C30 0.051(4) 0.056(5) 0.062(4) -0.006(4) 0.021(4) 0.000(4)
C31 0.058(5) 0.056(5) 0.065(5) 0.006(4) 0.001(4) 0.010(4)

loop_
_atom_type_symbol
_atom_type_description
_atom_type_scat_dispersion_real
_atom_type_scat_dispersion_imag
_atom_type_scat_source
C C 0.0033 0.0016 'International Tables Vol C Tables 4.2.6.8 and 6.1.1.4'
H H 0.0000 0.0000 'International Tables Vol C Tables 4.2.6.8 and 6.1.1.4'
N N 0.0061 0.0033 'International Tables Vol C Tables 4.2.6.8 and 6.1.1.4'
O O 0.0106 0.0060 'International Tables Vol C Tables 4.2.6.8 and 6.1.1.4'
P P 0.1023 0.0942 'International Tables Vol C Tables 4.2.6.8 and 6.1.1.4'
Cl Cl 0.1484 0.1585 'International Tables Vol C Tables 4.2.6.8 and 6.1.1.4'
Ni Ni 0.3393 1.1124 'International Tables Vol C Tables 4.2.6.8 and 6.1.1.4'

loop_
_geom_angle_atom_site_label_1
_geom_angle_atom_site_label_2
_geom_angle_atom_site_label_3
_geom_angle
_geom_angle_publ_flag
N Ni P2 175.87(18) y
N Ni P1 81.92(16) y
P2 Ni P1 94.02(7) y
N Ni Cl2 95.29(16) y
P2 Ni Cl2 87.48(7) y
P1 Ni Cl2 142.45(8) y
N Ni Cl1 89.42(17) y
P2 Ni Cl1 92.41(7) y
P1 Ni Cl1 106.03(8) y
Cl2 Ni Cl1 111.40(8) y
C1 P1 C7 105.7(3) ?
C1 P1 C13 105.2(3) ?
C7 P1 C13 104.9(3) ?
C1 P1 Ni 128.2(2) ?
C7 P1 Ni 112.6(2) ?
C13 P1 Ni 97.5(2) ?
O P2 C19 98.0(3) ?
O P2 C25 101.9(3) ?
C19 P2 C25 105.3(3) ?
O P2 Ni 115.9(2) ?
C19 P2 Ni 115.1(2) ?
C25 P2 Ni 118.0(2) ?
C31 O P2 124.0(5) ?
C18 N C14 116.5(6) ?
C18 N Ni 123.6(5) ?
C14 N Ni 119.6(5) ?
C2 C1 C6 118.3(6) ?
C2 C1 P1 121.0(5) ?
C6 C1 P1 120.5(5) ?
C1 C2 C3 121.2(7) ?
C4 C3 C2 118.4(8) ?
C3 C4 C5 122.2(8) ?
C4 C5 C6 118.8(8) ?
C5 C6 C1 121.1(7) ?
C12 C7 C8 119.0(7) ?
C12 C7 P1 120.3(6) ?
C8 C7 P1 120.8(6) ?
C9 C8 C7 120.0(8) ?
C8 C9 C10 119.6(8) ?
C11 C10 C9 120.0(8) ?
C10 C11 C12 121.5(9) ?
C7 C12 C11 120.0(8) ?
C14 C13 P1 106.3(4) ?
N C14 C15 123.3(6) ?
N C14 C13 115.0(6) ?
C15 C14 C13 121.7(6) ?
C14 C15 C16 118.8(7) ?
C17 C16 C15 118.8(7) ?
C16 C17 C18 118.8(7) ?
N C18 C17 123.8(6) ?
C24 C19 C20 119.2(6) ?
C24 C19 P2 119.9(6) ?
C20 C19 P2 120.9(5) ?
C21 C20 C19 119.4(7) ?
C20 C21 C22 120.4(8) ?
C23 C22 C21 120.6(7) ?
C22 C23 C24 119.8(8) ?
C23 C24 C19 120.5(8) ?
C26 C25 C30 118.5(6) ?
C26 C25 P2 123.7(5) ?
C30 C25 P2 117.3(5) ?
C27 C26 C25 120.4(7) ?
C28 C27 C26 120.3(8) ?
C27 C28 C29 120.5(7) ?
C30 C29 C28 119.0(9) ?
C29 C30 C25 121.1(8) ?

loop_
_geom_bond_atom_site_label_1
_geom_bond_atom_site_label_2
_geom_bond_distance
_geom_bond_publ_flag
Ni N 2.007(5) y
Ni P2 2.1470(18) y
Ni P1 2.1595(18) y
Ni Cl2 2.2712(18) y
Ni Cl1 2.457(2) y
P1 C1 1.799(6) ?
P1 C7 1.817(7) ?
P1 C13 1.826(7) ?
P2 O 1.595(5) ?
P2 C19 1.831(7) ?
P2 C25 1.839(7) ?
O C31 1.434(9) ?
N C18 1.344(9) ?
N C14 1.348(9) ?
C1 C2 1.377(10) ?
C1 C6 1.381(10) ?
C2 C3 1.398(11) ?
C3 C4 1.353(13) ?
C4 C5 1.368(13) ?
C5 C6 1.379(10) ?
C7 C12 1.372(11) ?
C7 C8 1.395(10) ?
C8 C9 1.382(12) ?
C9 C10 1.387(15) ?
C10 C11 1.338(14) ?
C11 C12 1.378(11) ?
C13 C14 1.509(9) ?
C14 C15 1.371(10) ?
C15 C16 1.390(11) ?
C16 C17 1.369(11) ?
C17 C18 1.373(10) ?
C19 C24 1.392(10) ?
C19 C20 1.400(10) ?
C20 C21 1.369(10) ?
C21 C22 1.386(12) ?
C22 C23 1.364(13) ?
C23 C24 1.371(11) ?
C25 C26 1.369(10) ?
C25 C30 1.391(10) ?
C26 C27 1.368(11) ?
C27 C28 1.359(13) ?
C28 C29 1.374(13) ?
C29 C30 1.360(11) ?

loop_
_geom_torsion_atom_site_label_1
_geom_torsion_atom_site_label_2
_geom_torsion_atom_site_label_3
_geom_torsion_atom_site_label_4
_geom_torsion
Ni P2 O C31 -83.9(6)
